data_2204679
loop_
_publ_author_name
'Charushnikova, Iraida A.'
'Den Auwer, Christophe'

_publ_section_title
;2,2'-Bipyridyl-2-ium
 aqua(2,2'-bipyridyl-\k^2^<i>N,N</i>')tetakis(nitrato-\k^2^<i>O,O</i>')praseodymium(III)
 2,2'-bipyridyl hemisolvate
;
_journal_issue 12
_journal_name_full 'Acta Crystallographica Section E'
_journal_page_first m1775
_journal_page_last m1777
_journal_paper_doi 10.1107/S160053680402762X
_journal_volume 60
_journal_year 2004
_chemical_formula_iupac '2(C10 H9 N2) 2[Pr (N O3)4 (C10 H8 N2) (H2 O)], C10 H8 N2'
_chemical_formula_moiety '2(C10 H9 N2 +), 2(C10 H10 N6 O13 Pr -), C10 H8 N2'
_chemical_formula_sum 'C50 H46 N18 O26 Pr2'
_chemical_formula_weight 1596.86
_chemical_name_systematic
;
2,2'-Bipyridyl-2-ium
aqua(2,2'-bipyridyl-\k^2^N,N')tetakis(nitrato-\k^2^O,O')praseodymium(III)
2,2'-bipyridyl solvate
;
_space_group_IT_number 15
_symmetry_cell_setting monoclinic
_symmetry_space_group_name_Hall '-C 2yc'
_symmetry_space_group_name_H-M 'C 1 2/c 1'
_atom_sites_solution_hydrogens geom
_atom_sites_solution_primary direct
_atom_sites_solution_secondary difmap
_audit_creation_method SHELXL-97
_cell_angle_alpha 90.00
_cell_angle_beta 100.0016(11)
_cell_angle_gamma 90.00
_cell_formula_units_Z 4
_cell_length_a 17.7935(4)
_cell_length_b 10.2712(3)
_cell_length_c 32.8924(8)
_cell_measurement_reflns_used 'all [please provide number]'
_cell_measurement_temperature 130(2)
_cell_measurement_theta_max 27.5
_cell_measurement_theta_min 2
_cell_volume 5920.1(3)
_computing_cell_refinement 'HKL (Otwinowski & Minor, 1997)'
_computing_data_collection 'KappaCCD Software (Nonius, 1997)'
_computing_data_reduction HKL
_computing_molecular_graphics 'SHELXTL (Sheldrick, 1997b)'
_computing_publication_material SHELXTL
_computing_structure_refinement 'SHELXL97 (Sheldrick, 1997a)'
_computing_structure_solution 'SHELXS86 (Sheldrick, 1990)'
_diffrn_ambient_temperature 130(2)
_diffrn_measured_fraction_theta_full 0.828
_diffrn_measured_fraction_theta_max 0.828
_diffrn_measurement_device_type 'Nonius KappaCCD'
_diffrn_measurement_method '\f--\w scans to cover a hemisphere of the reciprocal space'
_diffrn_radiation_monochromator graphite
_diffrn_radiation_source 'fine-focus sealed tube'
_diffrn_radiation_type MoK\a
_diffrn_radiation_wavelength 0.71073
_diffrn_reflns_av_R_equivalents 0.0446
_diffrn_reflns_av_sigmaI/netI 0.0422
_diffrn_reflns_limit_h_max 21
_diffrn_reflns_limit_h_min -21
_diffrn_reflns_limit_k_max 12
_diffrn_reflns_limit_k_min -13
_diffrn_reflns_limit_l_max 42
_diffrn_reflns_limit_l_min -33
_diffrn_reflns_number 15166
_diffrn_reflns_theta_full 27.48
_diffrn_reflns_theta_max 27.48
_diffrn_reflns_theta_min 2.32
_exptl_absorpt_coefficient_mu 1.730
_exptl_absorpt_correction_T_max 0.732
_exptl_absorpt_correction_T_min 0.638
_exptl_absorpt_correction_type empirical
_exptl_absorpt_process_details '(MULABS; Blessing, 1995)'
_exptl_crystal_colour green
_exptl_crystal_density_diffrn 1.792
_exptl_crystal_density_method 'not measured'
_exptl_crystal_description prism
_exptl_crystal_F_000 3192
_exptl_crystal_size_max 0.36
_exptl_crystal_size_mid 0.22
_exptl_crystal_size_min 0.18
_refine_diff_density_max 0.521
_refine_diff_density_min -0.639
_refine_ls_extinction_method none
_refine_ls_goodness_of_fit_ref 1.132
_refine_ls_hydrogen_treatment mixed
_refine_ls_matrix_type full
_refine_ls_number_parameters 442
_refine_ls_number_reflns 5632
_refine_ls_number_restraints 0
_refine_ls_restrained_S_all 1.132
_refine_ls_R_factor_all 0.0357
_refine_ls_R_factor_gt 0.0292
_refine_ls_shift/su_max 0.001
_refine_ls_shift/su_mean 0.000
_refine_ls_structure_factor_coef Fsqd
_refine_ls_weighting_details 'calc w = 1/[\s^2^(Fo^2^)+(0.0144P)^2^+13.7668P] where P = (Fo^2^+2Fc^2^)/3'
_refine_ls_weighting_scheme calc
_refine_ls_wR_factor_gt 0.0649
_refine_ls_wR_factor_ref 0.0673
_reflns_number_gt 5000
_reflns_number_total 5632
_reflns_threshold_expression I>2\s(I)
_cod_data_source_file fl6127.cif
_cod_data_source_block I
_cod_depositor_comments
;

2019-10-22
Z value and formula fixed to values more according to usual
chemical conventions.                 miguel
;
_cod_original_formula_sum 'C25 H23 N9 O13 Pr'
_cod_original_formula_weight 798.43
_cod_original_formula_moiety 'C10 H9 N2 +, C10 H10 N6 O13 Pr -, 0.5C10 H8 N2'
_cod_original_formula_iupac '(C10 H9 N2) [Pr (N O3)4 (C10 H8 N2) (H2 O)], 0.5C10 H8 N2'
_cod_original_formula_units_Z 8
_cod_original_sg_symbol_H-M 'C 2/c'
_cod_database_code 2204679
_cod_database_fobs_code 2204679

loop_
_symmetry_equiv_pos_as_xyz
'x, y, z'
'-x, y, -z+1/2'
'x+1/2, y+1/2, z'
'-x+1/2, y+1/2, -z+1/2'
'-x, -y, -z'
'x, -y, z-1/2'
'-x+1/2, -y+1/2, -z'
'x+1/2, -y+1/2, z-1/2'

loop_
_atom_site_label
_atom_site_fract_x
_atom_site_fract_y
_atom_site_fract_z
_atom_site_U_iso_or_equiv
_atom_site_adp_type
_atom_site_calc_flag
_atom_site_refinement_flags
_atom_site_occupancy
_atom_site_type_symbol
Pr 0.329865(9) 0.373465(14) 0.111752(5) 0.01409(6) Uani d . 1 Pr
N1 0.27926(15) 0.6215(2) 0.11025(8) 0.0178(5) Uani d . 1 N
N2 0.18090(14) 0.4153(2) 0.09983(8) 0.0155(5) Uani d . 1 N
N3 0.31562(16) 0.1416(2) 0.05214(8) 0.0192(6) Uani d . 1 N
N4 0.32199(17) 0.1558(2) 0.17358(9) 0.0229(6) Uani d . 1 N
N5 0.49371(15) 0.4554(2) 0.10817(8) 0.0203(6) Uani d . 1 N
N6 0.35665(15) 0.5133(2) 0.19454(8) 0.0189(6) Uani d . 1 N
N7 0.63127(17) -0.1031(3) 0.20245(9) 0.0288(7) Uani d . 1 N
N8 0.68206(17) 0.1453(3) 0.20935(9) 0.0298(7) Uani d . 1 N
H8 0.718(2) 0.063(3) 0.2073(12) 0.036 Uiso d . 1 H
N9 0.41251(16) 0.5846(2) 0.00387(8) 0.0232(6) Uani d . 1 N
O1W 0.30918(14) 0.4441(2) 0.03931(8) 0.0229(5) Uani d . 1 O
H11 0.275(2) 0.435(4) 0.0239(13) 0.034 Uiso d . 1 H
H12 0.338(2) 0.484(4) 0.0303(12) 0.034 Uiso d . 1 H
O31 0.25483(12) 0.20000(19) 0.05501(7) 0.0222(5) Uani d . 1 O
O32 0.37510(13) 0.1680(2) 0.07837(7) 0.0243(5) Uani d . 1 O
O33 0.31835(14) 0.0613(2) 0.02441(7) 0.0297(6) Uani d . 1 O
O41 0.38354(13) 0.2175(2) 0.17246(7) 0.0268(5) Uani d . 1 O
O42 0.26494(13) 0.18605(19) 0.14651(7) 0.0247(5) Uani d . 1 O
O43 0.31851(15) 0.0720(2) 0.19981(8) 0.0370(6) Uani d . 1 O
O51 0.48010(13) 0.34101(18) 0.11932(7) 0.0223(5) Uani d . 1 O
O52 0.43580(12) 0.52476(19) 0.09346(7) 0.0210(5) Uani d . 1 O
O53 0.55862(13) 0.4985(2) 0.11144(9) 0.0360(7) Uani d . 1 O
O61 0.40918(13) 0.4958(2) 0.17360(7) 0.0234(5) Uani d . 1 O
O62 0.29378(12) 0.45499(19) 0.18239(7) 0.0218(5) Uani d . 1 O
O63 0.36575(14) 0.5856(2) 0.22480(7) 0.0277(5) Uani d . 1 O
C1 0.32816(18) 0.7228(3) 0.11394(10) 0.0221(7) Uani d . 1 C
H1A 0.3802 0.7053 0.1174 0.027 Uiso calc R 1 H
C2 0.3048(2) 0.8519(3) 0.11285(11) 0.0245(7) Uani d . 1 C
H2A 0.3404 0.9190 0.1155 0.029 Uiso calc R 1 H
C3 0.2280(2) 0.8787(3) 0.10778(11) 0.0254(7) Uani d . 1 C
H3A 0.2106 0.9642 0.1069 0.030 Uiso calc R 1 H
C4 0.17696(19) 0.7754(3) 0.10407(11) 0.0236(7) Uani d . 1 C
H4A 0.1248 0.7912 0.1006 0.028 Uiso calc R 1 H
C5 0.20414(18) 0.6481(2) 0.10561(9) 0.0154(6) Uani d . 1 C
C6 0.15027(17) 0.5357(3) 0.10198(9) 0.0150(6) Uani d . 1 C
C7 0.07239(18) 0.5532(3) 0.10052(10) 0.0191(7) Uani d . 1 C
H7A 0.0529 0.6365 0.1027 0.023 Uiso calc R 1 H
C8 0.02379(18) 0.4473(3) 0.09585(10) 0.0211(7) Uani d . 1 C
H8A -0.0285 0.4583 0.0943 0.025 Uiso calc R 1 H
C9 0.05462(18) 0.3243(3) 0.09346(9) 0.0192(7) Uani d . 1 C
H9A 0.0236 0.2508 0.0905 0.023 Uiso calc R 1 H
C10 0.13217(18) 0.3136(3) 0.09550(9) 0.0184(6) Uani d . 1 C
H10A 0.1524 0.2308 0.0938 0.022 Uiso calc R 1 H
C11 0.6061(2) -0.2274(3) 0.19810(11) 0.0320(8) Uani d . 1 C
H11A 0.6412 -0.2936 0.1967 0.038 Uiso calc R 1 H
C12 0.5304(2) -0.2595(3) 0.19568(11) 0.0333(9) Uani d . 1 C
H12A 0.5147 -0.3459 0.1931 0.040 Uiso calc R 1 H
C13 0.4784(2) -0.1613(4) 0.19713(11) 0.0336(9) Uani d . 1 C
H13A 0.4270 -0.1813 0.1957 0.040 Uiso calc R 1 H
C14 0.50189(18) -0.0336(3) 0.20070(10) 0.0213(7) Uani d . 1 C
H14A 0.4672 0.0338 0.2013 0.026 Uiso calc R 1 H
C15 0.57786(18) -0.0095(3) 0.20326(9) 0.0185(6) Uani d . 1 C
C16 0.60653(18) 0.1258(3) 0.20687(9) 0.0181(6) Uani d . 1 C
C17 0.55938(19) 0.2311(3) 0.20634(11) 0.0262(7) Uani d . 1 C
H17A 0.5069 0.2204 0.2041 0.031 Uiso calc R 1 H
C18 0.5921(3) 0.3560(3) 0.20927(14) 0.0528(13) Uani d . 1 C
H18A 0.5612 0.4290 0.2093 0.063 Uiso calc R 1 H
C19 0.6696(3) 0.3705(4) 0.21215(13) 0.0565(15) Uani d . 1 C
H19A 0.6915 0.4531 0.2142 0.068 Uiso calc R 1 H
C20 0.7137(3) 0.2635(4) 0.21196(12) 0.0442(10) Uani d . 1 C
H20A 0.7662 0.2723 0.2137 0.053 Uiso calc R 1 H
C21 0.3842(2) 0.7064(3) 0.00232(11) 0.0280(8) Uani d . 1 C
H21A 0.3340 0.7179 0.0060 0.034 Uiso calc R 1 H
C22 0.4260(2) 0.8153(3) -0.00450(10) 0.0260(8) Uani d . 1 C
H22A 0.4043 0.8979 -0.0056 0.031 Uiso calc R 1 H
C23 0.5001(2) 0.7984(3) -0.00959(11) 0.0275(8) Uani d . 1 C
H23A 0.5297 0.8697 -0.0143 0.033 Uiso calc R 1 H
C24 0.5306(2) 0.6737(3) -0.00772(11) 0.0256(8) Uani d . 1 C
H24A 0.5810 0.6606 -0.0109 0.031 Uiso calc R 1 H
C25 0.48495(19) 0.5685(3) -0.00108(9) 0.0203(7) Uani d . 1 C

loop_
_atom_site_aniso_label
_atom_site_aniso_U_11
_atom_site_aniso_U_22
_atom_site_aniso_U_33
_atom_site_aniso_U_12
_atom_site_aniso_U_13
_atom_site_aniso_U_23
Pr 0.01210(11) 0.01206(8) 0.01806(9) 0.00112(6) 0.00250(7) -0.00142(6)
N1 0.0172(14) 0.0147(11) 0.0221(13) 0.0020(10) 0.0055(12) -0.0006(10)
N2 0.0151(14) 0.0119(11) 0.0194(13) 0.0020(9) 0.0032(12) -0.0011(9)
N3 0.0207(16) 0.0153(12) 0.0222(14) 0.0022(10) 0.0056(13) -0.0006(10)
N4 0.0290(17) 0.0183(13) 0.0222(15) 0.0033(11) 0.0064(14) 0.0003(10)
N5 0.0155(15) 0.0180(13) 0.0283(15) 0.0005(10) 0.0062(13) -0.0049(10)
N6 0.0186(15) 0.0164(12) 0.0214(14) 0.0001(10) 0.0029(13) -0.0004(10)
N7 0.0266(17) 0.0292(15) 0.0315(17) 0.0023(12) 0.0074(15) 0.0037(12)
N8 0.0241(17) 0.0346(16) 0.0307(17) -0.0002(12) 0.0049(15) 0.0059(12)
N9 0.0256(17) 0.0226(13) 0.0228(14) 0.0021(11) 0.0080(13) 0.0029(11)
O1W 0.0166(14) 0.0277(12) 0.0245(13) -0.0040(10) 0.0037(11) 0.0022(10)
O31 0.0177(12) 0.0198(11) 0.0299(13) 0.0031(9) 0.0062(11) -0.0042(9)
O32 0.0166(13) 0.0222(11) 0.0313(13) 0.0022(9) -0.0036(11) -0.0082(9)
O33 0.0298(14) 0.0269(12) 0.0305(13) 0.0070(10) 0.0004(12) -0.0160(10)
O41 0.0218(13) 0.0279(12) 0.0301(13) 0.0043(9) 0.0026(11) 0.0055(10)
O42 0.0254(14) 0.0199(11) 0.0269(13) -0.0006(9) -0.0010(11) 0.0027(9)
O43 0.0479(18) 0.0340(13) 0.0300(14) 0.0006(11) 0.0093(14) 0.0149(11)
O51 0.0199(13) 0.0110(9) 0.0370(14) 0.0010(8) 0.0074(11) 0.0001(9)
O52 0.0142(12) 0.0198(10) 0.0291(13) 0.0039(8) 0.0037(10) 0.0026(9)
O53 0.0120(13) 0.0230(12) 0.073(2) -0.0013(9) 0.0087(14) -0.0014(12)
O61 0.0179(12) 0.0295(12) 0.0242(12) -0.0019(9) 0.0073(11) -0.0067(9)
O62 0.0157(12) 0.0252(11) 0.0253(12) -0.0050(9) 0.0052(11) -0.0025(9)
O63 0.0327(15) 0.0281(12) 0.0225(12) -0.0040(10) 0.0058(12) -0.0110(10)
C1 0.0163(18) 0.0180(14) 0.0333(19) -0.0011(11) 0.0075(16) -0.0019(13)
C2 0.0244(19) 0.0155(15) 0.0340(19) -0.0018(12) 0.0064(17) -0.0011(12)
C3 0.0247(19) 0.0142(14) 0.036(2) 0.0036(12) 0.0021(17) -0.0003(13)
C4 0.0185(18) 0.0170(14) 0.0341(19) 0.0032(12) 0.0011(16) -0.0018(13)
C5 0.0168(17) 0.0145(13) 0.0144(14) 0.0032(11) 0.0016(13) -0.0005(10)
C6 0.0164(17) 0.0147(13) 0.0148(14) 0.0031(11) 0.0049(13) 0.0004(11)
C7 0.0179(17) 0.0175(14) 0.0225(16) 0.0065(12) 0.0054(15) 0.0023(12)
C8 0.0107(16) 0.0277(16) 0.0259(17) 0.0025(12) 0.0058(15) 0.0036(13)
C9 0.0183(18) 0.0193(14) 0.0200(16) -0.0041(12) 0.0037(14) 0.0010(12)
C10 0.0213(18) 0.0126(13) 0.0218(16) -0.0015(11) 0.0054(15) -0.0012(11)
C11 0.039(2) 0.0216(16) 0.035(2) 0.0060(14) 0.0049(19) 0.0038(14)
C12 0.044(2) 0.0215(16) 0.032(2) -0.0117(15) -0.0003(19) 0.0043(14)
C13 0.022(2) 0.049(2) 0.0289(19) -0.0134(16) 0.0017(17) 0.0089(16)
C14 0.0172(18) 0.0281(16) 0.0190(16) 0.0027(12) 0.0042(15) 0.0024(12)
C15 0.0190(17) 0.0189(14) 0.0183(15) 0.0000(12) 0.0052(14) 0.0025(11)
C16 0.0169(17) 0.0203(14) 0.0163(15) -0.0027(12) 0.0007(14) -0.0008(11)
C17 0.0199(19) 0.0288(17) 0.0307(19) 0.0060(13) 0.0061(16) 0.0049(14)
C18 0.095(4) 0.0234(19) 0.045(3) 0.026(2) 0.024(3) 0.0024(17)
C19 0.100(5) 0.038(2) 0.035(2) -0.038(2) 0.022(3) -0.0118(18)
C20 0.041(3) 0.055(3) 0.035(2) -0.026(2) 0.002(2) 0.0031(19)
C21 0.026(2) 0.0273(17) 0.0316(19) 0.0076(13) 0.0075(17) 0.0035(14)
C22 0.035(2) 0.0218(16) 0.0219(17) 0.0067(14) 0.0068(17) 0.0009(13)
C23 0.039(2) 0.0172(15) 0.0296(19) -0.0033(13) 0.0139(18) -0.0012(13)
C24 0.030(2) 0.0196(15) 0.0314(19) 0.0002(13) 0.0168(17) -0.0012(13)
C25 0.027(2) 0.0205(15) 0.0148(15) 0.0006(13) 0.0079(15) 0.0007(11)

loop_
_atom_type_symbol
_atom_type_description
_atom_type_scat_dispersion_real
_atom_type_scat_dispersion_imag
_atom_type_scat_source
C C 0.0033 0.0016 'International Tables Vol C Tables 4.2.6.8 and 6.1.1.4'
H H 0.0000 0.0000 'International Tables Vol C Tables 4.2.6.8 and 6.1.1.4'
N N 0.0061 0.0033 'International Tables Vol C Tables 4.2.6.8 and 6.1.1.4'
O O 0.0106 0.0060 'International Tables Vol C Tables 4.2.6.8 and 6.1.1.4'
Pr Pr -0.2180 2.8214 'International Tables Vol C Tables 4.2.6.8 and 6.1.1.4'

loop_
_geom_angle_atom_site_label_1
_geom_angle_atom_site_label_2
_geom_angle_atom_site_label_3
_geom_angle_site_symmetry_3
_geom_angle
O1W Pr O32 . 80.41(8)
O1W Pr O61 . 126.01(7)
O32 Pr O61 . 124.40(7)
O1W Pr O52 . 65.83(8)
O32 Pr O52 . 95.67(6)
O61 Pr O52 . 64.71(7)
O1W Pr O41 . 153.79(7)
O32 Pr O41 . 73.90(7)
O61 Pr O41 . 67.64(7)
O52 Pr O41 . 111.19(7)
O1W Pr O42 . 129.77(8)
O32 Pr O42 . 77.10(7)
O61 Pr O42 . 103.65(7)
O52 Pr O42 . 159.88(7)
O41 Pr O42 . 48.89(7)
O1W Pr N2 . 80.26(8)
O32 Pr N2 . 116.73(7)
O61 Pr N2 . 115.63(7)
O52 Pr N2 . 128.17(7)
O41 Pr N2 . 115.94(7)
O42 Pr N2 . 71.12(7)
O1W Pr O62 . 137.60(7)
O32 Pr O62 . 140.77(7)
O61 Pr O62 . 48.74(6)
O52 Pr O62 . 108.09(6)
O41 Pr O62 . 68.61(7)
O42 Pr O62 . 69.88(6)
N2 Pr O62 . 71.93(7)
O1W Pr O51 . 96.12(8)
O32 Pr O51 . 63.49(7)
O61 Pr O51 . 65.55(7)
O52 Pr O51 . 48.56(6)
O41 Pr O51 . 67.87(7)
O42 Pr O51 . 112.36(7)
N2 Pr O51 . 176.18(7)
O62 Pr O51 . 110.46(7)
O1W Pr N1 . 73.16(8)
O32 Pr N1 . 153.47(8)
O61 Pr N1 . 72.02(8)
O52 Pr N1 . 71.56(7)
O41 Pr N1 . 132.09(7)
O42 Pr N1 . 122.19(7)
N2 Pr N1 . 61.42(7)
O62 Pr N1 . 65.62(7)
O51 Pr N1 . 116.49(7)
O1W Pr O31 . 63.90(7)
O32 Pr O31 . 47.95(7)
O61 Pr O31 . 168.63(7)
O52 Pr O31 . 121.15(6)
O41 Pr O31 . 101.04(7)
O42 Pr O31 . 67.66(7)
N2 Pr O31 . 69.47(6)
O62 Pr O31 . 129.48(6)
O51 Pr O31 . 110.08(6)
N1 Pr O31 . 118.52(7)
C5 N1 C1 . 117.8(2)
C5 N1 Pr . 120.96(17)
C1 N1 Pr . 121.2(2)
C10 N2 C6 . 117.0(3)
C10 N2 Pr . 119.91(19)
C6 N2 Pr . 122.75(19)
O33 N3 O31 . 121.3(3)
O33 N3 O32 . 120.5(2)
O31 N3 O32 . 118.2(2)
O43 N4 O42 . 122.3(3)
O43 N4 O41 . 121.2(3)
O42 N4 O41 . 116.5(2)
O53 N5 O51 . 122.3(3)
O53 N5 O52 . 121.3(2)
O51 N5 O52 . 116.4(2)
O63 N6 O61 . 121.3(3)
O63 N6 O62 . 121.6(2)
O61 N6 O62 . 117.1(2)
C11 N7 C15 . 116.8(3)
C20 N8 C16 . 123.0(3)
C20 N8 H8 . 118.2(19)
C16 N8 H8 . 119(2)
C25 N9 C21 . 118.2(3)
Pr O1W H11 . 127(3)
Pr O1W H12 . 123(3)
H11 O1W H12 . 110(4)
N3 O31 Pr . 92.15(17)
N3 O32 Pr . 100.32(15)
N4 O41 Pr . 97.22(18)
N4 O42 Pr . 97.32(16)
N5 O51 Pr . 95.51(16)
N5 O52 Pr . 98.58(15)
N6 O61 Pr . 98.22(17)
N6 O62 Pr . 95.19(15)
N1 C1 C2 . 123.3(3)
N1 C1 H1A . 118.4
C2 C1 H1A . 118.4
C3 C2 C1 . 118.8(3)
C3 C2 H2A . 120.6
C1 C2 H2A . 120.6
C2 C3 C4 . 118.6(3)
C2 C3 H3A . 120.7
C4 C3 H3A . 120.7
C3 C4 C5 . 119.8(3)
C3 C4 H4A . 120.1
C5 C4 H4A . 120.1
N1 C5 C4 . 121.7(3)
N1 C5 C6 . 117.6(2)
C4 C5 C6 . 120.6(3)
N2 C6 C7 . 121.5(3)
N2 C6 C5 . 116.8(3)
C7 C6 C5 . 121.7(2)
C8 C7 C6 . 120.2(3)
C8 C7 H7A . 119.9
C6 C7 H7A . 119.9
C7 C8 C9 . 118.6(3)
C7 C8 H8A . 120.7
C9 C8 H8A . 120.7
C10 C9 C8 . 118.3(3)
C10 C9 H9A . 120.8
C8 C9 H9A . 120.8
N2 C10 C9 . 124.4(3)
N2 C10 H10A . 117.8
C9 C10 H10A . 117.8
N7 C11 C12 . 122.3(3)
N7 C11 H11A . 118.8
C12 C11 H11A . 118.8
C11 C12 C13 . 118.7(3)
C11 C12 H12A . 120.6
C13 C12 H12A . 120.6
C14 C13 C12 . 120.3(3)
C14 C13 H13A . 119.8
C12 C13 H13A . 119.8
C15 C14 C13 . 117.6(3)
C15 C14 H14A . 121.2
C13 C14 H14A . 121.2
N7 C15 C14 . 124.2(3)
N7 C15 C16 . 115.8(3)
C14 C15 C16 . 120.1(3)
N8 C16 C17 . 119.1(3)
N8 C16 C15 . 118.2(3)
C17 C16 C15 . 122.7(3)
C16 C17 C18 . 118.4(3)
C16 C17 H17A . 120.8
C18 C17 H17A . 120.8
C19 C18 C17 . 120.2(3)
C19 C18 H18A . 119.9
C17 C18 H18A . 119.9
C20 C19 C18 . 119.2(4)
C20 C19 H19A . 120.4
C18 C19 H19A . 120.4
N8 C20 C19 . 120.1(4)
N8 C20 H20A . 119.9
C19 C20 H20A . 119.9
N9 C21 C22 . 123.3(3)
N9 C21 H21A . 118.3
C22 C21 H21A . 118.3
C23 C22 C21 . 118.3(3)
C23 C22 H22A . 120.9
C21 C22 H22A . 120.9
C22 C23 C24 . 119.3(3)
C22 C23 H23A . 120.4
C24 C23 H23A . 120.4
C23 C24 C25 . 119.3(3)
C23 C24 H24A . 120.4
C25 C24 H24A . 120.4
N9 C25 C24 . 121.6(3)
N9 C25 C25 5_665 116.9(3)
C24 C25 C25 5_665 121.4(4)

loop_
_geom_bond_atom_site_label_1
_geom_bond_atom_site_label_2
_geom_bond_site_symmetry_2
_geom_bond_distance
Pr O1W . 2.457(2)
Pr O32 . 2.572(2)
Pr O61 . 2.591(2)
Pr O52 . 2.593(2)
Pr O41 . 2.608(2)
Pr O42 . 2.609(2)
Pr N2 . 2.646(2)
Pr O62 . 2.652(2)
Pr O51 . 2.662(2)
Pr N1 . 2.700(2)
Pr O31 . 2.752(2)
N1 C5 . 1.347(4)
N1 C1 . 1.348(4)
N2 C10 . 1.349(4)
N2 C6 . 1.358(3)
N3 O33 . 1.237(3)
N3 O31 . 1.255(3)
N3 O32 . 1.273(3)
N4 O43 . 1.228(3)
N4 O42 . 1.267(4)
N4 O41 . 1.272(3)
N5 O53 . 1.224(3)
N5 O51 . 1.267(3)
N5 O52 . 1.277(3)
N6 O63 . 1.230(3)
N6 O61 . 1.266(3)
N6 O62 . 1.271(3)
N7 C11 . 1.353(4)
N7 C15 . 1.355(4)
N8 C20 . 1.335(4)
N8 C16 . 1.347(4)
N8 H8 . 1.07(4)
N9 C25 . 1.337(4)
N9 C21 . 1.346(4)
O1W H11 . 0.73(4)
O1W H12 . 0.75(4)
C1 C2 . 1.388(4)
C1 H1A . 0.9300
C2 C3 . 1.376(5)
C2 H2A . 0.9300
C3 C4 . 1.388(4)
C3 H3A . 0.9300
C4 C5 . 1.392(4)
C4 H4A . 0.9300
C5 C6 . 1.492(4)
C6 C7 . 1.390(4)
C7 C8 . 1.382(4)
C7 H7A . 0.9300
C8 C9 . 1.385(4)
C8 H8A . 0.9300
C9 C10 . 1.374(4)
C9 H9A . 0.9300
C10 H10A . 0.9300
C11 C12 . 1.375(5)
C11 H11A . 0.9300
C12 C13 . 1.376(5)
C12 H12A . 0.9300
C13 C14 . 1.375(5)
C13 H13A . 0.9300
C14 C15 . 1.362(4)
C14 H14A . 0.9300
C15 C16 . 1.478(4)
C16 C17 . 1.367(4)
C17 C18 . 1.405(5)
C17 H17A . 0.9300
C18 C19 . 1.374(7)
C18 H18A . 0.9300
C19 C20 . 1.351(6)
C19 H19A . 0.9300
C20 H20A . 0.9300
C21 C22 . 1.383(4)
C21 H21A . 0.9300
C22 C23 . 1.369(5)
C22 H22A . 0.9300
C23 C24 . 1.388(4)
C23 H23A . 0.9300
C24 C25 . 1.392(4)
C24 H24A . 0.9300
C25 C25 5_665 1.503(6)

loop_
_geom_hbond_atom_site_label_D
_geom_hbond_atom_site_label_H
_geom_hbond_atom_site_label_A
_geom_hbond_site_symmetry_A
_geom_hbond_distance_DH
_geom_hbond_distance_HA
_geom_hbond_distance_DA
_geom_hbond_angle_DHA
_geom_hbond_publ_flag
N8 H8 O62 3_545 1.07(4) 2.03(4) 3.028(4) 155(3) yes
O1W H12 N9 . 0.75(4) 2.00(4) 2.751(3) 177(4) yes
O1W H11 O33 7 0.73(4) 2.09(4) 2.809(3) 171(4) yes
